data_7238460
loop_
_publ_author_name
'Coombs, Benjamin A.'
'Rutter, Simon R.'
'Goeta, Andr\'es E.'
'Sparkes, Hazel A.'
'Batsanov, Andrei S.'
'Beeby, Andrew'

_publ_section_title
;
 2,5-bis(Arylethynyl)thienyl systems: Preparation and photophysical
 properties. Part II
;
_journal_issue 5
_journal_name_full 'RSC Advances'
_journal_page_first 1870
_journal_paper_doi 10.1039/c1ra00728a
_journal_volume 2
_journal_year 2012
_chemical_formula_moiety 'C10 H20 O2 S Si2'
_chemical_formula_sum 'C10 H20 O2 S Si2'
_chemical_formula_weight 260.50
_space_group_IT_number 59
_space_group_name_Hall '-P 2ab 2a'
_space_group_name_H-M_alt 'P m m n :2'
_symmetry_cell_setting orthorhombic
_symmetry_space_group_name_H-M 'P m m n :2'
_atom_sites_solution_hydrogens geom
_atom_sites_solution_primary direct
_atom_sites_solution_secondary difmap
_audit_creation_method SHELXL-97
_cell_angle_alpha 90.00
_cell_angle_beta 90.00
_cell_angle_gamma 90.00
_cell_formula_units_Z 4
_cell_length_a 15.2943(15)
_cell_length_b 15.4858(15)
_cell_length_c 6.4210(6)
_cell_measurement_reflns_used 6552
_cell_measurement_temperature 215(2)
_cell_measurement_theta_max 29.87
_cell_measurement_theta_min 2.63
_cell_volume 1520.8(3)
_computing_cell_refinement 'SAINT version 6.02A (Bruker, 2001)'
_computing_data_collection 'SMART version 5.625 (Bruker, 2001)'
_computing_data_reduction 'SAINT version 6.02A (Bruker, 2001)'
_computing_molecular_graphics 'SHELXTL version 6.14 (Bruker, 2003)'
_computing_publication_material 'SHELXTL version 6.14 (Bruker, 2003)'
_computing_structure_refinement 'SHELXTL version 6.14 (Bruker, 2003)'
_computing_structure_solution 'SHELXTL version 6.14 (Bruker, 2003)'
_diffrn_ambient_temperature 215(2)
_diffrn_detector_area_resol_mean 5.6
_diffrn_measured_fraction_theta_full 0.998
_diffrn_measured_fraction_theta_max 0.998
_diffrn_measurement_device_type 'Bruker SMART 6K CCD area detector'
_diffrn_measurement_method '\w scans'
_diffrn_radiation_monochromator graphite
_diffrn_radiation_source 'fine-focus sealed tube'
_diffrn_radiation_type MoK\a
_diffrn_radiation_wavelength 0.71073
_diffrn_reflns_av_R_equivalents 0.0349
_diffrn_reflns_av_sigmaI/netI 0.0197
_diffrn_reflns_limit_h_max 21
_diffrn_reflns_limit_h_min -21
_diffrn_reflns_limit_k_max 21
_diffrn_reflns_limit_k_min -21
_diffrn_reflns_limit_l_max 9
_diffrn_reflns_limit_l_min -9
_diffrn_reflns_number 19738
_diffrn_reflns_theta_full 30.00
_diffrn_reflns_theta_max 30.00
_diffrn_reflns_theta_min 1.87
_diffrn_standards_number 0
_exptl_absorpt_coefficient_mu 0.354
_exptl_absorpt_correction_type none
_exptl_crystal_colour colourless
_exptl_crystal_density_diffrn 1.138
_exptl_crystal_density_method 'not measured'
_exptl_crystal_description 'irregular plate'
_exptl_crystal_F_000 560
_exptl_crystal_size_max 0.43
_exptl_crystal_size_mid 0.23
_exptl_crystal_size_min 0.08
_refine_diff_density_max 0.331
_refine_diff_density_min -0.281
_refine_diff_density_rms 0.046
_refine_ls_extinction_method none
_refine_ls_goodness_of_fit_ref 1.094
_refine_ls_hydrogen_treatment constr
_refine_ls_matrix_type full
_refine_ls_number_parameters 93
_refine_ls_number_reflns 2369
_refine_ls_number_restraints 0
_refine_ls_restrained_S_all 1.094
_refine_ls_R_factor_all 0.0491
_refine_ls_R_factor_gt 0.0336
_refine_ls_shift/su_max 0.000
_refine_ls_shift/su_mean 0.000
_refine_ls_structure_factor_coef Fsqd
_refine_ls_weighting_details 'calc w=1/[\s^2^(Fo^2^)+(0.0462P)^2^+0.4217P] where P=(Fo^2^+2Fc^2^)/3'
_refine_ls_weighting_scheme calc
_refine_ls_wR_factor_gt 0.0894
_refine_ls_wR_factor_ref 0.1033
_reflns_number_gt 1847
_reflns_number_total 2369
_reflns_threshold_expression I>2\s(I)
_cod_data_source_file c1ra00728a.txt
_cod_data_source_block 07srv022
_cod_depositor_comments
;
The following automatic conversions were performed:

data item '_symmetry_cell_setting' value 'Orthorhombic' was changed
to 'orthorhombic' in accordance with the
/home/saulius/struct/COD-crude-data/automatic-downloads/DataCite-retrospective/RSC/depositions/lib/dictionaries/cif_core.dic
dictionary named 'cif_core.dic' version 2.4.2 last updated on
2011-04-26.

Automatic conversion script
Id: cif_fix_values 6909 2019-04-08 15:41:33Z antanas 
;
_cod_original_sg_symbol_H-M Pmmn
_cod_database_code 7238460

loop_
_symmetry_equiv_pos_as_xyz
'x, y, z'
'-x+1/2, -y+1/2, z'
'-x, y+1/2, -z'
'x+1/2, -y, -z'
'-x, -y, -z'
'x-1/2, y-1/2, -z'
'x, -y-1/2, z'
'-x-1/2, y, z'

loop_
_atom_site_label
_atom_site_type_symbol
_atom_site_fract_x
_atom_site_fract_y
_atom_site_fract_z
_atom_site_U_iso_or_equiv
_atom_site_adp_type
_atom_site_occupancy
_atom_site_symmetry_multiplicity
_atom_site_calc_flag
_atom_site_refinement_flags
S1 S 0.2500 0.2500 0.27318(9) 0.03353(15) Uani 1 4 d S
Si1 Si 0.04410(3) 0.2500 0.15620(9) 0.05192(19) Uani 1 2 d S
O1 O 0.2500 0.32794(12) 0.3930(3) 0.0593(4) Uani 1 2 d S
C1 C 0.16393(11) 0.2500 0.0892(3) 0.0381(4) Uani 1 2 d S
C2 C 0.20169(13) 0.2500 -0.0967(3) 0.0530(6) Uani 1 2 d S
H2 H 0.1690 0.2500 -0.2207 0.064 Uiso 1 2 d SR
C3 C -0.00450(13) 0.34824(15) 0.0393(4) 0.0791(6) Uani 1 1 d .
H31 H 0.0261 0.3991 0.0895 0.129(6) Uiso 1 1 d R
H32 H -0.0657 0.3518 0.0787 0.129(6) Uiso 1 1 d R
H33 H 0.0001 0.3454 -0.1113 0.129(6) Uiso 1 1 d R
C4 C 0.03405(17) 0.2500 0.4424(4) 0.0954(13) Uani 1 2 d S
H41 H 0.0607 0.3005 0.5016 0.098(6) Uiso 1 1 d R
H42 H -0.0280 0.2500 0.4651 0.098(6) Uiso 1 2 d SR
S2 S 0.2500 0.7500 0.44231(10) 0.03902(16) Uani 1 4 d S
Si2 Si 0.2500 0.54716(4) 0.55140(10) 0.04738(17) Uani 1 2 d S
O2 O 0.17012(10) 0.7500 0.3233(2) 0.0525(4) Uani 1 2 d S
C5 C 0.2500 0.66469(14) 0.6273(3) 0.0429(4) Uani 1 2 d S
C6 C 0.2500 0.70227(14) 0.8146(3) 0.0463(5) Uani 1 2 d S
H6 H 0.2500 0.6700 0.9387 0.056 Uiso 1 2 d SR
C7 C 0.2500 0.4847(2) 0.7936(5) 0.1004(13) Uani 1 2 d S
H71 H 0.1991 0.4981 0.8748 0.142(10) Uiso 1 1 d R
H72 H 0.2500 0.4247 0.7563 0.142(10) Uiso 1 2 d SR
C8 C 0.15018(15) 0.52747(15) 0.3965(4) 0.0888(8) Uani 1 1 d .
H81 H 0.1513 0.4689 0.3427 0.139(7) Uiso 1 1 d R
H83 H 0.1478 0.5680 0.2814 0.139(7) Uiso 1 1 d R
H82 H 0.0990 0.5350 0.4840 0.139(7) Uiso 1 1 d R

loop_
_atom_site_aniso_label
_atom_site_aniso_U_11
_atom_site_aniso_U_22
_atom_site_aniso_U_33
_atom_site_aniso_U_23
_atom_site_aniso_U_13
_atom_site_aniso_U_12
S1 0.0252(3) 0.0478(3) 0.0276(3) 0.000 0.000 0.000
Si1 0.0250(3) 0.0921(5) 0.0387(3) 0.000 -0.0027(2) 0.000
O1 0.0494(9) 0.0738(11) 0.0548(9) -0.0283(8) 0.000 0.000
C1 0.0264(7) 0.0553(11) 0.0325(8) 0.000 -0.0042(7) 0.000
C2 0.0333(10) 0.0937(17) 0.0320(9) 0.000 -0.0056(8) 0.000
C3 0.0479(10) 0.1015(17) 0.0880(15) -0.0030(13) -0.0066(10) 0.0237(10)
C4 0.0366(12) 0.205(4) 0.0447(14) 0.000 0.0068(10) 0.000
S2 0.0325(3) 0.0521(4) 0.0324(3) 0.000 0.000 0.000
Si2 0.0472(3) 0.0498(3) 0.0451(3) -0.0018(2) 0.000 0.000
O2 0.0419(8) 0.0717(10) 0.0439(8) 0.000 -0.0111(6) 0.000
C5 0.0382(9) 0.0512(11) 0.0391(9) 0.0024(8) 0.000 0.000
C6 0.0481(11) 0.0545(12) 0.0364(9) 0.0047(9) 0.000 0.000
C7 0.180(4) 0.0596(17) 0.0613(17) 0.0100(14) 0.000 0.000
C8 0.0743(14) 0.0721(13) 0.120(2) -0.0216(13) -0.0357(14) -0.0003(11)

loop_
_atom_type_symbol
_atom_type_description
_atom_type_scat_dispersion_real
_atom_type_scat_dispersion_imag
_atom_type_scat_source
C C 0.0033 0.0016 'International Tables Vol C Tables 4.2.6.8 and 6.1.1.4'
H H 0.0000 0.0000 'International Tables Vol C Tables 4.2.6.8 and 6.1.1.4'
O O 0.0106 0.0060 'International Tables Vol C Tables 4.2.6.8 and 6.1.1.4'
Si Si 0.0817 0.0704 'International Tables Vol C Tables 4.2.6.8 and 6.1.1.4'
S S 0.1246 0.1234 'International Tables Vol C Tables 4.2.6.8 and 6.1.1.4'

loop_
_geom_angle_atom_site_label_1
_geom_angle_atom_site_label_2
_geom_angle_atom_site_label_3
_geom_angle
_geom_angle_site_symmetry_1
_geom_angle_site_symmetry_3
O1 S1 O1 114.97(16) . 2
O1 S1 C1 111.04(5) . .
O1 S1 C1 111.04(5) 2 .
O1 S1 C1 111.04(5) . 2
O1 S1 C1 111.04(5) 2 2
C1 S1 C1 96.19(12) . 2
C4 Si1 C3 111.74(8) . .
C4 Si1 C3 111.74(8) . 7_565
C3 Si1 C3 110.44(15) . 7_565
C4 Si1 C1 108.00(10) . .
C3 Si1 C1 107.34(8) . .
C3 Si1 C1 107.34(8) 7_565 .
C2 C1 S1 106.08(14) . .
C2 C1 Si1 129.04(14) . .
S1 C1 Si1 124.88(10) . .
C1 C2 C2 115.83(11) . 2
C1 C2 H2 122.1 . .
C2 C2 H2 122.1 2 .
Si1 C3 H31 109.7 . .
Si1 C3 H32 109.1 . .
H31 C3 H32 109.4 . .
Si1 C3 H33 109.7 . .
H31 C3 H33 109.4 . .
H32 C3 H33 109.4 . .
Si1 C4 H41 111.0 . .
Si1 C4 H42 103.5 . .
H41 C4 H42 111.1 . .
O2 S2 O2 115.94(14) . 2_565
O2 S2 C5 110.77(5) . .
O2 S2 C5 110.77(5) 2_565 .
O2 S2 C5 110.77(5) . 2_565
O2 S2 C5 110.77(5) 2_565 2_565
C5 S2 C5 96.09(14) . 2_565
C7 Si2 C8 111.72(10) . 8_655
C7 Si2 C8 111.72(10) . .
C8 Si2 C8 111.46(18) 8_655 .
C7 Si2 C5 106.87(13) . .
C8 Si2 C5 107.38(8) 8_655 .
C8 Si2 C5 107.38(8) . .
C6 C5 S2 106.14(16) . .
C6 C5 Si2 130.80(17) . .
S2 C5 Si2 123.06(12) . .
C5 C6 C6 115.82(13) . 2_565
C5 C6 H6 122.1 . .
C6 C6 H6 122.1 2_565 .
Si2 C7 H71 110.3 . .
Si2 C7 H72 107.4 . .
H71 C7 H72 110.2 . .
Si2 C8 H81 109.3 . .
Si2 C8 H83 109.6 . .
H81 C8 H83 109.5 . .
Si2 C8 H82 109.6 . .
H81 C8 H82 109.5 . .
H83 C8 H82 109.5 . .

loop_
_geom_bond_atom_site_label_1
_geom_bond_atom_site_label_2
_geom_bond_distance
_geom_bond_site_symmetry_2
S1 O1 1.4313(16) .
S1 O1 1.4313(16) 2
S1 C1 1.7688(18) .
S1 C1 1.7688(18) 2
Si1 C4 1.844(3) .
Si1 C3 1.852(2) .
Si1 C3 1.852(2) 7_565
Si1 C1 1.8824(19) .
C1 C2 1.326(3) .
C2 C2 1.478(4) 2
C2 H2 0.9400 .
C3 H31 0.9706 .
C3 H32 0.9706 .
C3 H33 0.9704 .
C4 H41 0.9600 .
C4 H42 0.9599 .
S2 O2 1.4412(15) .
S2 O2 1.4412(15) 2_565
S2 C5 1.777(2) .
S2 C5 1.777(2) 2_565
Si2 C7 1.831(3) .
Si2 C8 1.847(2) 8_655
Si2 C8 1.847(2) .
Si2 C5 1.884(2) .
C5 C6 1.336(3) .
C6 C6 1.478(4) 2_565
C6 H6 0.9400 .
C7 H71 0.9600 .
C7 H72 0.9600 .
C8 H81 0.9703 .
C8 H83 0.9702 .
C8 H82 0.9702 .
